data_4339726
loop_
_publ_author_name
'Szajna-Fuller, Ewa'
'Chambers, Bonnie M.'
'Arif, Atta M.'
'Berreau, Lisa M.'

_publ_section_title
;
 Carboxylate coordination chemistry of a mononuclear Ni(II) center in a
 hydrophobic or hydrogen bond donor secondary environment: relevance to
 acireductone dioxygenase.
;
_journal_issue 14
_journal_name_full 'Inorganic chemistry'
_journal_page_first 5486
_journal_page_last 5498
_journal_paper_doi 10.1021/ic061316w
_journal_volume 46
_journal_year 2007
_chemical_formula_moiety 'C34 H33 N4 Ni O2 S,Cl O4,C H2 Cl2'
_chemical_formula_sum 'C35 H35 Cl3 N4 Ni O6 S'
_chemical_formula_weight 804.79
_chemical_name_systematic
; 
 ? 
;
_space_group_IT_number 14
_symmetry_cell_setting monoclinic
_symmetry_space_group_name_Hall '-P 2ybc'
_symmetry_space_group_name_H-M 'P 1 21/c 1'
_atom_sites_solution_hydrogens geom
_atom_sites_solution_primary direct
_atom_sites_solution_secondary difmap
_audit_creation_method SHELXL-97
_cell_angle_alpha 90.00
_cell_angle_beta 105.0839(19)
_cell_angle_gamma 90.00
_cell_formula_units_Z 4
_cell_length_a 10.5995(2)
_cell_length_b 19.2209(7)
_cell_length_c 18.1175(6)
_cell_measurement_reflns_used 6466
_cell_measurement_temperature 150(1)
_cell_measurement_theta_max 25.35
_cell_measurement_theta_min 1.018
_cell_volume 3563.94(19)
_computing_cell_refinement DENZO-SMN
_computing_data_collection 'Nonius COLLECT'
_computing_data_reduction DENZO-SMN
_computing_molecular_graphics 'WinGX, Ortep3'
_computing_structure_refinement 'SHELXL-97 (Sheldrick, 1997)'
_computing_structure_solution SIR97
_diffrn_ambient_temperature 150(1)
_diffrn_measured_fraction_theta_full 0.996
_diffrn_measured_fraction_theta_max 0.996
_diffrn_measurement_device_type 'Nonius KappaCCD Diffractometer'
_diffrn_measurement_method 'Phi and Omega scan'
_diffrn_radiation_monochromator graphite
_diffrn_radiation_source 'fine-focus sealed tube'
_diffrn_radiation_type MoK\a
_diffrn_radiation_wavelength 0.71073
_diffrn_reflns_av_R_equivalents 0.0318
_diffrn_reflns_av_sigmaI/netI 0.0495
_diffrn_reflns_limit_h_max 12
_diffrn_reflns_limit_h_min -12
_diffrn_reflns_limit_k_max 21
_diffrn_reflns_limit_k_min -23
_diffrn_reflns_limit_l_max 21
_diffrn_reflns_limit_l_min -21
_diffrn_reflns_number 12031
_diffrn_reflns_theta_full 25.34
_diffrn_reflns_theta_max 25.34
_diffrn_reflns_theta_min 1.99
_exptl_absorpt_coefficient_mu 0.879
_exptl_absorpt_correction_T_max 0.9330
_exptl_absorpt_correction_T_min 0.7784
_exptl_absorpt_correction_type multi-scan
_exptl_absorpt_process_details 'DENZO-SMN (Otwinowski & Minor, 1997)'
_exptl_crystal_colour purple
_exptl_crystal_density_diffrn 1.500
_exptl_crystal_density_method 'not measured'
_exptl_crystal_description plate
_exptl_crystal_F_000 1664
_exptl_crystal_size_max 0.30
_exptl_crystal_size_mid 0.20
_exptl_crystal_size_min 0.08
_refine_diff_density_max 1.016
_refine_diff_density_min -0.810
_refine_diff_density_rms 0.077
_refine_ls_extinction_method none
_refine_ls_goodness_of_fit_ref 1.051
_refine_ls_hydrogen_treatment mixed
_refine_ls_matrix_type full
_refine_ls_number_parameters 592
_refine_ls_number_reflns 6489
_refine_ls_number_restraints 3
_refine_ls_restrained_S_all 1.053
_refine_ls_R_factor_all 0.0744
_refine_ls_R_factor_gt 0.0529
_refine_ls_shift/su_max 0.000
_refine_ls_shift/su_mean 0.000
_refine_ls_structure_factor_coef Fsqd
_refine_ls_weighting_details 'calc w=1/[\s^2^(Fo^2^)+(0.0626P)^2^+4.8414P] where P=(Fo^2^+2Fc^2^)/3'
_refine_ls_weighting_scheme calc
_refine_ls_wR_factor_gt 0.1245
_refine_ls_wR_factor_ref 0.1351
_reflns_number_gt 5028
_reflns_number_total 6489
_reflns_threshold_expression >2sigma(I)
_cod_data_source_file ic061316wsi20060716_071935.cif
_cod_data_source_block usu132
_cod_depositor_comments
;
The following automatic conversions were performed:

'_exptl_absorpt_correction_type' value 'mULTI-SCAN' changed to
'multi-scan' according to
/usr/data/users/saulius/automatic-downloads/retrospective/ACS/lib/dictionaries/cif_core.dic
dictionary named 'cif_core.dic' version 2.4.2 from 2011-04-26.

Automatic conversion script
Id: cif_fix_values 2281 2013-09-26 08:29:07Z andrius 
;
_cod_original_sg_symbol_H-M P21/c
_cod_database_code 4339726

loop_
_symmetry_equiv_pos_as_xyz
'x, y, z'
'-x, y+1/2, -z+1/2'
'-x, -y, -z'
'x, -y-1/2, z-1/2'

loop_
_atom_site_label
_atom_site_type_symbol
_atom_site_fract_x
_atom_site_fract_y
_atom_site_fract_z
_atom_site_U_iso_or_equiv
_atom_site_adp_type
_atom_site_occupancy
_atom_site_symmetry_multiplicity
_atom_site_calc_flag
_atom_site_refinement_flags
_atom_site_disorder_assembly
_atom_site_disorder_group
Ni1 Ni 0.83660(4) 0.13474(2) 0.13879(2) 0.02264(14) Uani 1 1 d . . .
Cl1 Cl 0.36166(9) 0.23492(6) 0.40813(6) 0.0395(3) Uani 1 1 d . . .
S1 S 0.82888(12) -0.12967(5) 0.35512(6) 0.0443(3) Uani 1 1 d . . .
O1 O 0.6783(2) 0.07842(13) 0.16893(13) 0.0289(6) Uani 1 1 d . . .
O2 O 0.8868(2) 0.06174(12) 0.22093(13) 0.0269(5) Uani 1 1 d . . .
O3 O 0.3890(3) 0.2891(2) 0.3602(2) 0.0684(10) Uani 1 1 d . . .
O4 O 0.4519(5) 0.1809(2) 0.4103(4) 0.1149(19) Uani 1 1 d . . .
O5 O 0.2309(3) 0.2109(2) 0.3803(2) 0.0725(11) Uani 1 1 d . . .
O6 O 0.3775(3) 0.2622(2) 0.48252(17) 0.0647(10) Uani 1 1 d . . .
N1 N 1.0184(3) 0.16601(16) 0.13774(16) 0.0271(7) Uani 1 1 d . . .
N2 N 0.7907(3) 0.20110(15) 0.04523(16) 0.0261(6) Uani 1 1 d . . .
N3 N 0.7786(3) 0.06312(15) 0.03863(16) 0.0249(6) Uani 1 1 d . . .
N4 N 0.7636(3) 0.22277(15) 0.19275(16) 0.0260(6) Uani 1 1 d . . .
C1 C 1.1277(4) 0.1582(2) 0.1953(2) 0.0326(9) Uani 1 1 d . . .
C2 C 1.2493(4) 0.1752(2) 0.1871(2) 0.0369(9) Uani 1 1 d . . .
C3 C 1.2604(4) 0.2008(2) 0.1185(2) 0.0342(9) Uani 1 1 d . . .
C4 C 1.1490(4) 0.2104(2) 0.0595(2) 0.0314(8) Uani 1 1 d . . .
C5 C 1.0295(3) 0.19291(18) 0.0712(2) 0.0274(8) Uani 1 1 d . . .
C6 C 0.9027(4) 0.1996(2) 0.0101(2) 0.0294(8) Uani 1 1 d . . .
C7 C 0.6717(4) 0.1727(2) -0.0071(2) 0.0318(8) Uani 1 1 d . . .
C8 C 0.6804(3) 0.0949(2) -0.0128(2) 0.0291(8) Uani 1 1 d . . .
C9 C 0.5875(4) 0.0587(3) -0.0675(2) 0.0390(10) Uani 1 1 d . . .
C10 C 0.5923(4) -0.0123(3) -0.0685(2) 0.0430(11) Uani 1 1 d . . .
C11 C 0.6934(4) -0.0456(2) -0.0163(2) 0.0379(9) Uani 1 1 d . . .
C12 C 0.7866(3) -0.0071(2) 0.0357(2) 0.0293(8) Uani 1 1 d . . .
C13 C 0.9009(4) -0.04189(19) 0.0883(2) 0.0304(8) Uani 1 1 d . . .
C14 C 0.8856(5) -0.1052(2) 0.1220(3) 0.0411(10) Uani 1 1 d . . .
C15 C 0.9925(6) -0.1376(3) 0.1707(3) 0.0562(14) Uani 1 1 d . . .
C16 C 1.1131(6) -0.1080(3) 0.1848(3) 0.0554(14) Uani 1 1 d . . .
C17 C 1.1311(5) -0.0454(3) 0.1505(2) 0.0445(11) Uani 1 1 d . . .
C18 C 1.0249(4) -0.0120(2) 0.1023(2) 0.0315(8) Uani 1 1 d . . .
C19 C 0.7703(4) 0.2720(2) 0.0716(2) 0.0329(9) Uani 1 1 d . . .
C20 C 0.7076(3) 0.26841(18) 0.1368(2) 0.0287(8) Uani 1 1 d . . .
C21 C 0.6016(4) 0.3093(2) 0.1392(2) 0.0343(9) Uani 1 1 d . . .
C22 C 0.5498(4) 0.3041(2) 0.2018(2) 0.0379(10) Uani 1 1 d . . .
C23 C 0.6076(4) 0.2594(2) 0.2595(2) 0.0334(9) Uani 1 1 d . . .
C24 C 0.7156(3) 0.21961(18) 0.2547(2) 0.0273(8) Uani 1 1 d . . .
C25 C 0.7829(3) 0.17592(19) 0.3205(2) 0.0282(8) Uani 1 1 d . . .
C26 C 0.7088(4) 0.1384(2) 0.3609(2) 0.0363(9) Uani 1 1 d . . .
C27 C 0.7705(4) 0.1002(2) 0.4247(2) 0.0418(10) Uani 1 1 d . . .
C28 C 0.9055(4) 0.0987(2) 0.4501(2) 0.0401(10) Uani 1 1 d . . .
C29 C 0.9797(4) 0.1355(2) 0.4099(2) 0.0345(9) Uani 1 1 d . . .
C30 C 0.9188(4) 0.17296(19) 0.3450(2) 0.0289(8) Uani 1 1 d . . .
C31 C 0.7695(3) 0.04463(18) 0.21330(18) 0.0261(8) Uani 1 1 d . . .
C32 C 0.7383(4) -0.0181(2) 0.2561(2) 0.0343(9) Uani 1 1 d . . .
C33 C 0.8585(4) -0.0490(2) 0.3118(2) 0.0343(9) Uani 1 1 d . . .
C34 C 0.7407(5) -0.0987(3) 0.4208(3) 0.0491(12) Uani 1 1 d . . .
Cl2 Cl 0.40677(16) 0.01114(10) 0.30893(11) 0.0882(5) Uani 1 1 d D . .
Cl3 Cl 0.2209(2) -0.03126(11) 0.39570(12) 0.0848(6) Uani 0.80 1 d PD A 1
C35 C 0.2583(8) 0.0287(4) 0.3365(5) 0.064(3) Uani 0.674(17) 1 d PD A 1
H35A H 0.2664 0.0747 0.3620 0.077 Uiso 0.674(17) 1 calc PR A 1
H35B H 0.1851 0.0316 0.2898 0.077 Uiso 0.674(17) 1 calc PR A 1
Cl3' Cl 0.4469(13) -0.0024(8) 0.4644(7) 0.140(4) Uiso 0.20 1 d PD . 2
C35' C 0.342(2) 0.0273(14) 0.3875(11) 0.117(11) Uiso 0.326(17) 1 d PD A 2
H35C H 0.3285 0.0778 0.3926 0.141 Uiso 0.326(17) 1 calc PR A 2
H35D H 0.2569 0.0035 0.3802 0.141 Uiso 0.326(17) 1 calc PR A 2
H1 H 1.114(4) 0.140(2) 0.239(2) 0.032(11) Uiso 1 1 d . . .
H2 H 1.321(4) 0.169(2) 0.229(3) 0.047(12) Uiso 1 1 d . . .
H3 H 1.339(4) 0.213(2) 0.112(2) 0.032(10) Uiso 1 1 d . . .
H4 H 1.156(4) 0.231(2) 0.016(2) 0.037(11) Uiso 1 1 d . . .
H6A H 0.897(3) 0.167(2) -0.021(2) 0.023(10) Uiso 1 1 d . . .
H6B H 0.901(3) 0.240(2) -0.022(2) 0.024(9) Uiso 1 1 d . . .
H7A H 0.599(4) 0.184(2) 0.015(2) 0.028(10) Uiso 1 1 d . . .
H7B H 0.660(4) 0.194(2) -0.059(3) 0.043(12) Uiso 1 1 d . . .
H9 H 0.527(5) 0.081(3) -0.102(3) 0.057(14) Uiso 1 1 d . . .
H10 H 0.532(5) -0.036(3) -0.099(3) 0.057(14) Uiso 1 1 d . . .
H11 H 0.698(4) -0.092(2) -0.015(2) 0.038(12) Uiso 1 1 d . . .
H14 H 0.813(4) -0.123(2) 0.117(2) 0.033(12) Uiso 1 1 d . . .
H15 H 0.976(6) -0.177(3) 0.194(3) 0.080(18) Uiso 1 1 d . . .
H16 H 1.191(5) -0.133(3) 0.221(3) 0.070(16) Uiso 1 1 d . . .
H17 H 1.219(5) -0.024(3) 0.165(3) 0.070(16) Uiso 1 1 d . . .
H18 H 1.041(3) 0.0308(19) 0.0788(19) 0.017(8) Uiso 1 1 d . . .
H19A H 0.857(4) 0.294(2) 0.091(2) 0.044(12) Uiso 1 1 d . . .
H19B H 0.722(4) 0.296(2) 0.031(2) 0.027(10) Uiso 1 1 d . . .
H21 H 0.570(4) 0.336(2) 0.101(3) 0.043(12) Uiso 1 1 d . . .
H22 H 0.475(4) 0.330(2) 0.205(2) 0.027(9) Uiso 1 1 d . . .
H23 H 0.584(4) 0.258(2) 0.303(2) 0.032(11) Uiso 1 1 d . . .
H26 H 0.607(4) 0.138(2) 0.345(2) 0.034(10) Uiso 1 1 d . . .
H27 H 0.716(5) 0.071(3) 0.452(3) 0.069(15) Uiso 1 1 d . . .
H28 H 0.955(4) 0.072(2) 0.499(2) 0.039(11) Uiso 1 1 d . . .
H29 H 1.075(4) 0.134(2) 0.426(2) 0.043(12) Uiso 1 1 d . . .
H30 H 0.970(3) 0.1963(19) 0.318(2) 0.023(9) Uiso 1 1 d . . .
H32A H 0.699(4) -0.056(2) 0.220(2) 0.030(10) Uiso 1 1 d . . .
H32B H 0.670(4) -0.004(2) 0.277(2) 0.037(11) Uiso 1 1 d . . .
H33A H 0.927(3) -0.0634(18) 0.288(2) 0.020(9) Uiso 1 1 d . . .
H33B H 0.894(3) -0.015(2) 0.352(2) 0.026(9) Uiso 1 1 d . . .
H34A H 0.720(5) -0.139(3) 0.445(3) 0.060(15) Uiso 1 1 d . . .
H34B H 0.793(4) -0.063(3) 0.456(3) 0.052(13) Uiso 1 1 d . . .
H34C H 0.667(5) -0.075(3) 0.394(3) 0.053(14) Uiso 1 1 d . . .

loop_
_atom_site_aniso_label
_atom_site_aniso_U_11
_atom_site_aniso_U_22
_atom_site_aniso_U_33
_atom_site_aniso_U_23
_atom_site_aniso_U_13
_atom_site_aniso_U_12
Ni1 0.0242(2) 0.0220(2) 0.0213(2) 0.00204(18) 0.00510(17) 0.00033(18)
Cl1 0.0295(5) 0.0503(6) 0.0429(6) -0.0138(5) 0.0168(4) -0.0075(4)
S1 0.0633(7) 0.0277(5) 0.0399(6) 0.0083(5) 0.0100(5) -0.0042(5)
O1 0.0323(13) 0.0288(14) 0.0257(13) -0.0009(11) 0.0077(11) -0.0026(11)
O2 0.0312(14) 0.0246(13) 0.0245(12) 0.0015(10) 0.0068(10) -0.0012(10)
O3 0.057(2) 0.096(3) 0.056(2) 0.013(2) 0.0202(17) -0.019(2)
O4 0.095(3) 0.073(3) 0.202(6) -0.018(3) 0.085(4) 0.023(3)
O5 0.0452(19) 0.107(3) 0.064(2) -0.018(2) 0.0123(16) -0.042(2)
O6 0.0471(19) 0.112(3) 0.0394(18) -0.0195(19) 0.0199(14) -0.0176(19)
N1 0.0270(16) 0.0270(16) 0.0264(15) -0.0001(13) 0.0054(12) -0.0004(12)
N2 0.0256(15) 0.0265(16) 0.0255(15) 0.0023(13) 0.0055(12) 0.0015(12)
N3 0.0246(15) 0.0288(17) 0.0220(14) -0.0017(12) 0.0072(12) -0.0010(12)
N4 0.0255(15) 0.0222(16) 0.0301(16) -0.0011(13) 0.0067(12) -0.0006(12)
C1 0.033(2) 0.036(2) 0.028(2) -0.0026(17) 0.0065(16) 0.0004(16)
C2 0.026(2) 0.042(2) 0.039(2) -0.0119(19) 0.0022(17) -0.0032(17)
C3 0.028(2) 0.033(2) 0.044(2) -0.0117(18) 0.0149(18) -0.0059(16)
C4 0.036(2) 0.027(2) 0.034(2) -0.0066(17) 0.0153(17) -0.0037(16)
C5 0.034(2) 0.0183(18) 0.0309(19) -0.0026(15) 0.0105(15) -0.0025(14)
C6 0.035(2) 0.030(2) 0.0249(19) 0.0039(18) 0.0119(16) -0.0004(16)
C7 0.028(2) 0.037(2) 0.029(2) 0.0047(17) 0.0045(16) 0.0027(16)
C8 0.0227(18) 0.041(2) 0.0244(18) -0.0016(16) 0.0075(14) 0.0010(15)
C9 0.024(2) 0.059(3) 0.031(2) -0.008(2) -0.0001(16) 0.0013(19)
C10 0.028(2) 0.056(3) 0.042(2) -0.020(2) 0.0039(18) -0.007(2)
C11 0.037(2) 0.034(2) 0.044(2) -0.012(2) 0.0144(18) -0.0059(18)
C12 0.033(2) 0.030(2) 0.0279(19) -0.0045(16) 0.0130(15) -0.0019(15)
C13 0.039(2) 0.026(2) 0.0292(19) -0.0058(16) 0.0137(16) 0.0060(16)
C14 0.056(3) 0.029(2) 0.042(2) -0.0065(19) 0.020(2) 0.000(2)
C15 0.094(4) 0.033(3) 0.045(3) 0.006(2) 0.025(3) 0.019(3)
C16 0.070(3) 0.054(3) 0.040(3) 0.000(2) 0.011(2) 0.037(3)
C17 0.044(3) 0.052(3) 0.036(2) -0.008(2) 0.0082(19) 0.017(2)
C18 0.036(2) 0.029(2) 0.0288(19) -0.0052(17) 0.0084(16) 0.0099(16)
C19 0.037(2) 0.022(2) 0.039(2) 0.0058(17) 0.0091(18) 0.0046(17)
C20 0.0316(19) 0.0228(19) 0.0308(19) -0.0054(16) 0.0065(15) -0.0054(15)
C21 0.031(2) 0.028(2) 0.039(2) -0.0036(18) 0.0008(17) 0.0038(16)
C22 0.025(2) 0.038(2) 0.048(2) -0.014(2) 0.0052(17) 0.0034(17)
C23 0.028(2) 0.039(2) 0.033(2) -0.0133(18) 0.0085(17) -0.0028(16)
C24 0.0260(18) 0.0256(19) 0.0309(19) -0.0078(15) 0.0089(15) -0.0045(15)
C25 0.033(2) 0.027(2) 0.0260(18) -0.0088(15) 0.0107(15) -0.0045(15)
C26 0.037(2) 0.038(2) 0.039(2) -0.0071(19) 0.0191(17) -0.0052(18)
C27 0.056(3) 0.037(2) 0.039(2) -0.0046(19) 0.024(2) -0.007(2)
C28 0.059(3) 0.033(2) 0.029(2) -0.0014(18) 0.0130(19) 0.001(2)
C29 0.037(2) 0.031(2) 0.035(2) -0.0046(17) 0.0075(17) -0.0017(17)
C30 0.032(2) 0.025(2) 0.0302(19) -0.0047(16) 0.0097(16) -0.0042(15)
C31 0.035(2) 0.0247(19) 0.0172(16) -0.0034(14) 0.0050(15) 0.0002(15)
C32 0.039(2) 0.030(2) 0.034(2) 0.0010(18) 0.0111(18) -0.0052(17)
C33 0.044(2) 0.026(2) 0.032(2) 0.0029(17) 0.0081(18) -0.0008(17)
C34 0.056(3) 0.046(3) 0.043(3) 0.012(2) 0.010(2) -0.006(2)
Cl2 0.0789(10) 0.0888(12) 0.1000(12) -0.0065(10) 0.0285(9) -0.0073(9)
Cl3 0.0984(14) 0.0825(14) 0.0862(13) 0.0073(11) 0.0469(11) 0.0026(11)
C35 0.087(6) 0.048(5) 0.053(5) 0.003(4) 0.013(4) 0.014(4)

loop_
_atom_type_symbol
_atom_type_description
_atom_type_scat_dispersion_real
_atom_type_scat_dispersion_imag
_atom_type_scat_source
C C 0.0033 0.0016 'International Tables Vol C Tables 4.2.6.8 and 6.1.1.4'
H H 0.0000 0.0000 'International Tables Vol C Tables 4.2.6.8 and 6.1.1.4'
N N 0.0061 0.0033 'International Tables Vol C Tables 4.2.6.8 and 6.1.1.4'
O O 0.0106 0.0060 'International Tables Vol C Tables 4.2.6.8 and 6.1.1.4'
S S 0.1246 0.1234 'International Tables Vol C Tables 4.2.6.8 and 6.1.1.4'
Cl Cl 0.1484 0.1585 'International Tables Vol C Tables 4.2.6.8 and 6.1.1.4'
Ni Ni 0.3393 1.1124 'International Tables Vol C Tables 4.2.6.8 and 6.1.1.4'

loop_
_geom_angle_atom_site_label_1
_geom_angle_atom_site_label_2
_geom_angle_atom_site_label_3
_geom_angle
_geom_angle_site_symmetry_1
O2 Ni1 N1 98.31(11) .
O2 Ni1 N2 173.00(11) .
N1 Ni1 N2 80.29(11) .
O2 Ni1 O1 62.76(9) .
N1 Ni1 O1 161.06(11) .
N2 Ni1 O1 118.49(10) .
O2 Ni1 N4 105.33(10) .
N1 Ni1 N4 102.85(11) .
N2 Ni1 N4 81.66(11) .
O1 Ni1 N4 83.55(10) .
O2 Ni1 N3 97.75(10) .
N1 Ni1 N3 103.71(11) .
N2 Ni1 N3 76.04(11) .
O1 Ni1 N3 80.24(10) .
N4 Ni1 N3 141.57(10) .
O2 Ni1 C31 31.40(10) .
N1 Ni1 C31 129.65(12) .
N2 Ni1 C31 148.99(11) .
O1 Ni1 C31 31.43(10) .
N4 Ni1 C31 96.60(11) .
N3 Ni1 C31 87.32(11) .
O4 Cl1 O6 109.6(3) .
O4 Cl1 O5 111.3(3) .
O6 Cl1 O5 108.7(2) .
O4 Cl1 O3 108.1(3) .
O6 Cl1 O3 108.3(2) .
O5 Cl1 O3 110.7(2) .
C34 S1 C33 100.5(2) .
C31 O1 Ni1 84.4(2) .
C31 O2 Ni1 92.1(2) .
C5 N1 C1 118.5(3) .
C5 N1 Ni1 115.3(2) .
C1 N1 Ni1 126.0(3) .
C7 N2 C19 112.2(3) .
C7 N2 C6 111.3(3) .
C19 N2 C6 110.9(3) .
C7 N2 Ni1 106.1(2) .
C19 N2 Ni1 109.0(2) .
C6 N2 Ni1 107.1(2) .
C8 N3 C12 118.0(3) .
C8 N3 Ni1 106.4(2) .
C12 N3 Ni1 129.7(2) .
C24 N4 C20 117.7(3) .
C24 N4 Ni1 126.1(2) .
C20 N4 Ni1 107.6(2) .
N1 C1 C2 122.1(4) .
N1 C1 H1 114(2) .
C2 C1 H1 124(2) .
C3 C2 C1 119.1(4) .
C3 C2 H2 123(3) .
C1 C2 H2 118(3) .
C2 C3 C4 119.4(4) .
C2 C3 H3 120(2) .
C4 C3 H3 120(2) .
C5 C4 C3 118.9(4) .
C5 C4 H4 122(3) .
C3 C4 H4 119(3) .
N1 C5 C4 121.9(3) .
N1 C5 C6 114.9(3) .
C4 C5 C6 123.1(3) .
N2 C6 C5 110.3(3) .
N2 C6 H6A 112(3) .
C5 C6 H6A 109(3) .
N2 C6 H6B 111(2) .
C5 C6 H6B 112(2) .
H6A C6 H6B 102(3) .
N2 C7 C8 110.9(3) .
N2 C7 H7A 107(2) .
C8 C7 H7A 108(2) .
N2 C7 H7B 110(2) .
C8 C7 H7B 109(2) .
H7A C7 H7B 112(3) .
N3 C8 C9 122.9(4) .
N3 C8 C7 116.9(3) .
C9 C8 C7 120.2(3) .
C10 C9 C8 119.2(4) .
C10 C9 H9 120(3) .
C8 C9 H9 121(3) .
C9 C10 C11 118.4(4) .
C9 C10 H10 121(3) .
C11 C10 H10 120(3) .
C10 C11 C12 120.3(4) .
C10 C11 H11 120(3) .
C12 C11 H11 120(3) .
N3 C12 C11 121.1(4) .
N3 C12 C13 118.1(3) .
C11 C12 C13 120.7(4) .
C14 C13 C18 119.5(4) .
C14 C13 C12 120.4(4) .
C18 C13 C12 120.1(3) .
C15 C14 C13 120.1(5) .
C15 C14 H14 118(3) .
C13 C14 H14 122(3) .
C16 C15 C14 120.2(5) .
C16 C15 H15 123(4) .
C14 C15 H15 116(4) .
C15 C16 C17 120.6(4) .
C15 C16 H16 119(3) .
C17 C16 H16 120(3) .
C16 C17 C18 119.8(5) .
C16 C17 H17 119(3) .
C18 C17 H17 121(3) .
C17 C18 C13 119.7(4) .
C17 C18 H18 118(2) .
C13 C18 H18 123(2) .
N2 C19 C20 110.1(3) .
N2 C19 H19A 108(3) .
C20 C19 H19A 108(2) .
N2 C19 H19B 108(2) .
C20 C19 H19B 113(2) .
H19A C19 H19B 110(3) .
N4 C20 C21 123.2(4) .
N4 C20 C19 114.9(3) .
C21 C20 C19 121.9(4) .
C20 C21 C22 118.9(4) .
C20 C21 H21 118(3) .
C22 C21 H21 123(3) .
C23 C22 C21 118.5(4) .
C23 C22 H22 120(2) .
C21 C22 H22 122(2) .
C22 C23 C24 120.4(4) .
C22 C23 H23 122(3) .
C24 C23 H23 118(3) .
N4 C24 C23 121.3(3) .
N4 C24 C25 119.2(3) .
C23 C24 C25 119.4(3) .
C30 C25 C26 119.0(4) .
C30 C25 C24 121.4(3) .
C26 C25 C24 119.6(3) .
C27 C26 C25 120.1(4) .
C27 C26 H26 117(2) .
C25 C26 H26 123(2) .
C26 C27 C28 120.8(4) .
C26 C27 H27 119(3) .
C28 C27 H27 120(3) .
C27 C28 C29 119.4(4) .
C27 C28 H28 123(2) .
C29 C28 H28 118(2) .
C30 C29 C28 120.3(4) .
C30 C29 H29 119(2) .
C28 C29 H29 120(2) .
C29 C30 C25 120.3(4) .
C29 C30 H30 119(2) .
C25 C30 H30 121(2) .
O2 C31 O1 120.4(3) .
O2 C31 C32 119.5(3) .
O1 C31 C32 120.0(3) .
O2 C31 Ni1 56.47(17) .
O1 C31 Ni1 64.15(18) .
C32 C31 Ni1 172.8(3) .
C31 C32 C33 113.1(3) .
C31 C32 H32A 110(2) .
C33 C32 H32A 107(2) .
C31 C32 H32B 106(3) .
C33 C32 H32B 116(2) .
H32A C32 H32B 104(3) .
C32 C33 S1 114.4(3) .
C32 C33 H33A 114(2) .
S1 C33 H33A 101(2) .
C32 C33 H33B 109(2) .
S1 C33 H33B 109(2) .
H33A C33 H33B 109(3) .
S1 C34 H34A 105(3) .
S1 C34 H34B 111(3) .
H34A C34 H34B 115(4) .
S1 C34 H34C 109(3) .
H34A C34 H34C 113(4) .
H34B C34 H34C 104(4) .
C35' Cl2 C35 36.0(7) .
Cl3 C35 Cl2 114.5(4) .
Cl3 C35 H35A 108.6 .
Cl2 C35 H35A 108.6 .
Cl3 C35 H35B 108.6 .
Cl2 C35 H35B 108.6 .
H35A C35 H35B 107.6 .
Cl3' Cl3' C35' 156(2) 3_656
Cl3' C35' Cl2 107.8(12) .
Cl3' C35' H35C 110.2 .
Cl2 C35' H35C 110.2 .
Cl3' C35' H35D 110.2 .
Cl2 C35' H35D 110.2 .
H35C C35' H35D 108.5 .

loop_
_geom_bond_atom_site_label_1
_geom_bond_atom_site_label_2
_geom_bond_distance
_geom_bond_site_symmetry_2
Ni1 O2 2.014(2) .
Ni1 N1 2.024(3) .
Ni1 N2 2.075(3) .
Ni1 O1 2.183(2) .
Ni1 N4 2.193(3) .
Ni1 N3 2.233(3) .
Ni1 C31 2.414(4) .
Cl1 O4 1.405(4) .
Cl1 O6 1.415(3) .
Cl1 O5 1.423(3) .
Cl1 O3 1.433(4) .
S1 C34 1.796(5) .
S1 C33 1.802(4) .
O1 C31 1.265(4) .
O2 C31 1.259(4) .
N1 C5 1.345(5) .
N1 C1 1.350(5) .
N2 C7 1.471(5) .
N2 C19 1.479(5) .
N2 C6 1.486(5) .
N3 C8 1.349(4) .
N3 C12 1.353(5) .
N4 C24 1.349(4) .
N4 C20 1.355(5) .
C1 C2 1.374(5) .
C1 H1 0.92(4) .
C2 C3 1.370(6) .
C2 H2 0.93(5) .
C3 C4 1.383(6) .
C3 H3 0.90(4) .
C4 C5 1.379(5) .
C4 H4 0.89(4) .
C5 C6 1.507(5) .
C6 H6A 0.84(4) .
C6 H6B 0.96(4) .
C7 C8 1.503(6) .
C7 H7A 0.98(4) .
C7 H7B 1.00(4) .
C8 C9 1.388(5) .
C9 C10 1.367(6) .
C9 H9 0.88(5) .
C10 C11 1.387(6) .
C10 H10 0.86(5) .
C11 C12 1.388(5) .
C11 H11 0.90(4) .
C12 C13 1.491(5) .
C13 C14 1.390(6) .
C13 C18 1.396(6) .
C14 C15 1.390(7) .
C14 H14 0.83(4) .
C15 C16 1.361(8) .
C15 H15 0.90(6) .
C16 C17 1.390(7) .
C16 H16 1.03(5) .
C17 C18 1.390(6) .
C17 H17 0.99(5) .
C18 H18 0.96(4) .
C19 C20 1.500(5) .
C19 H19A 0.99(4) .
C19 H19B 0.90(4) .
C20 C21 1.381(5) .
C21 C22 1.386(6) .
C21 H21 0.86(5) .
C22 C23 1.369(6) .
C22 H22 0.95(4) .
C23 C24 1.398(5) .
C23 H23 0.89(4) .
C24 C25 1.481(5) .
C25 C30 1.395(5) .
C25 C26 1.403(5) .
C26 C27 1.382(6) .
C26 H26 1.04(4) .
C27 C28 1.385(6) .
C27 H27 1.02(5) .
C28 C29 1.394(6) .
C28 H28 1.04(4) .
C29 C30 1.387(5) .
C29 H29 0.98(4) .
C30 H30 0.93(4) .
C31 C32 1.516(5) .
C32 C33 1.525(6) .
C32 H32A 1.00(4) .
C32 H32B 0.94(4) .
C33 H33A 0.98(4) .
C33 H33B 0.98(4) .
C34 H34A 0.94(5) .
C34 H34B 1.01(5) .
C34 H34C 0.93(5) .
Cl2 C35' 1.761(17) .
Cl2 C35 1.803(8) .
Cl3 C35 1.690(8) .
C35 H35A 0.9900 .
C35 H35B 0.9900 .
Cl3' Cl3' 1.48(2) 3_656
Cl3' C35' 1.642(19) .
C35' H35C 0.9900 .
C35' H35D 0.9900 .

loop_
_geom_torsion_atom_site_label_1
_geom_torsion_atom_site_label_2
_geom_torsion_atom_site_label_3
_geom_torsion_atom_site_label_4
_geom_torsion
_geom_torsion_site_symmetry_1
O2 Ni1 O1 C31 -3.06(18) .
N1 Ni1 O1 C31 -2.9(4) .
N2 Ni1 O1 C31 169.14(19) .
N4 Ni1 O1 C31 -114.0(2) .
N3 Ni1 O1 C31 101.0(2) .
N1 Ni1 O2 C31 -176.9(2) .
N2 Ni1 O2 C31 -99.0(9) .
O1 Ni1 O2 C31 3.06(18) .
N4 Ni1 O2 C31 77.3(2) .
N3 Ni1 O2 C31 -71.7(2) .
O2 Ni1 N1 C5 153.5(2) .
N2 Ni1 N1 C5 -19.5(2) .
O1 Ni1 N1 C5 153.4(3) .
N4 Ni1 N1 C5 -98.6(3) .
N3 Ni1 N1 C5 53.4(3) .
C31 Ni1 N1 C5 151.4(2) .
O2 Ni1 N1 C1 -22.1(3) .
N2 Ni1 N1 C1 164.9(3) .
O1 Ni1 N1 C1 -22.2(5) .
N4 Ni1 N1 C1 85.8(3) .
N3 Ni1 N1 C1 -122.2(3) .
C31 Ni1 N1 C1 -24.2(4) .
O2 Ni1 N2 C7 69.8(9) .
N1 Ni1 N2 C7 148.8(2) .
O1 Ni1 N2 C7 -28.6(3) .
N4 Ni1 N2 C7 -106.6(2) .
N3 Ni1 N2 C7 41.9(2) .
C31 Ni1 N2 C7 -17.6(4) .
O2 Ni1 N2 C19 -169.2(8) .
N1 Ni1 N2 C19 -90.3(2) .
O1 Ni1 N2 C19 92.4(2) .
N4 Ni1 N2 C19 14.4(2) .
N3 Ni1 N2 C19 162.9(2) .
C31 Ni1 N2 C19 103.4(3) .
O2 Ni1 N2 C6 -49.2(9) .
N1 Ni1 N2 C6 29.8(2) .
O1 Ni1 N2 C6 -147.6(2) .
N4 Ni1 N2 C6 134.4(2) .
N3 Ni1 N2 C6 -77.1(2) .
C31 Ni1 N2 C6 -136.6(3) .
O2 Ni1 N3 C8 146.9(2) .
N1 Ni1 N3 C8 -112.6(2) .
N2 Ni1 N3 C8 -36.4(2) .
O1 Ni1 N3 C8 86.4(2) .
N4 Ni1 N3 C8 19.9(3) .
C31 Ni1 N3 C8 117.2(2) .
O2 Ni1 N3 C12 -4.8(3) .
N1 Ni1 N3 C12 95.7(3) .
N2 Ni1 N3 C12 171.9(3) .
O1 Ni1 N3 C12 -65.3(3) .
N4 Ni1 N3 C12 -131.8(3) .
C31 Ni1 N3 C12 -34.5(3) .
O2 Ni1 N4 C24 -23.0(3) .
N1 Ni1 N4 C24 -125.4(3) .
N2 Ni1 N4 C24 156.6(3) .
O1 Ni1 N4 C24 36.5(3) .
N3 Ni1 N4 C24 101.8(3) .
C31 Ni1 N4 C24 7.8(3) .
O2 Ni1 N4 C20 -169.6(2) .
N1 Ni1 N4 C20 87.9(2) .
N2 Ni1 N4 C20 9.9(2) .
O1 Ni1 N4 C20 -110.2(2) .
N3 Ni1 N4 C20 -44.8(3) .
C31 Ni1 N4 C20 -138.8(2) .
C5 N1 C1 C2 -1.7(6) .
Ni1 N1 C1 C2 173.8(3) .
N1 C1 C2 C3 0.0(6) .
C1 C2 C3 C4 1.3(6) .
C2 C3 C4 C5 -0.8(6) .
C1 N1 C5 C4 2.2(5) .
Ni1 N1 C5 C4 -173.8(3) .
C1 N1 C5 C6 179.9(3) .
Ni1 N1 C5 C6 3.9(4) .
C3 C4 C5 N1 -1.0(6) .
C3 C4 C5 C6 -178.5(4) .
C7 N2 C6 C5 -151.2(3) .
C19 N2 C6 C5 83.2(4) .
Ni1 N2 C6 C5 -35.6(4) .
N1 C5 C6 N2 22.0(5) .
C4 C5 C6 N2 -160.3(3) .
C19 N2 C7 C8 -161.7(3) .
C6 N2 C7 C8 73.4(4) .
Ni1 N2 C7 C8 -42.7(3) .
C12 N3 C8 C9 0.7(5) .
Ni1 N3 C8 C9 -154.9(3) .
C12 N3 C8 C7 178.5(3) .
Ni1 N3 C8 C7 22.9(4) .
N2 C7 C8 N3 11.7(5) .
N2 C7 C8 C9 -170.5(3) .
N3 C8 C9 C10 1.9(6) .
C7 C8 C9 C10 -175.8(4) .
C8 C9 C10 C11 -2.2(6) .
C9 C10 C11 C12 0.1(6) .
C8 N3 C12 C11 -2.9(5) .
Ni1 N3 C12 C11 146.1(3) .
C8 N3 C12 C13 175.2(3) .
Ni1 N3 C12 C13 -35.8(4) .
C10 C11 C12 N3 2.5(6) .
C10 C11 C12 C13 -175.5(4) .
N3 C12 C13 C14 142.2(4) .
C11 C12 C13 C14 -39.7(5) .
N3 C12 C13 C18 -39.6(5) .
C11 C12 C13 C18 138.5(4) .
C18 C13 C14 C15 1.5(6) .
C12 C13 C14 C15 179.7(4) .
C13 C14 C15 C16 -0.9(7) .
C14 C15 C16 C17 -0.4(7) .
C15 C16 C17 C18 1.1(7) .
C16 C17 C18 C13 -0.5(6) .
C14 C13 C18 C17 -0.8(5) .
C12 C13 C18 C17 -179.0(3) .
C7 N2 C19 C20 82.1(4) .
C6 N2 C19 C20 -152.8(3) .
Ni1 N2 C19 C20 -35.2(4) .
C24 N4 C20 C21 -2.6(5) .
Ni1 N4 C20 C21 147.3(3) .
C24 N4 C20 C19 176.9(3) .
Ni1 N4 C20 C19 -33.2(3) .
N2 C19 C20 N4 47.7(4) .
N2 C19 C20 C21 -132.8(4) .
N4 C20 C21 C22 0.4(6) .
C19 C20 C21 C22 -179.0(4) .
C20 C21 C22 C23 1.2(6) .
C21 C22 C23 C24 -0.7(6) .
C20 N4 C24 C23 3.1(5) .
Ni1 N4 C24 C23 -140.6(3) .
C20 N4 C24 C25 -173.6(3) .
Ni1 N4 C24 C25 42.7(4) .
C22 C23 C24 N4 -1.6(5) .
C22 C23 C24 C25 175.1(3) .
N4 C24 C25 C30 40.0(5) .
C23 C24 C25 C30 -136.8(4) .
N4 C24 C25 C26 -142.1(3) .
C23 C24 C25 C26 41.0(5) .
C30 C25 C26 C27 1.1(6) .
C24 C25 C26 C27 -176.8(3) .
C25 C26 C27 C28 0.5(6) .
C26 C27 C28 C29 -1.0(6) .
C27 C28 C29 C30 -0.3(6) .
C28 C29 C30 C25 1.9(6) .
C26 C25 C30 C29 -2.3(5) .
C24 C25 C30 C29 175.5(3) .
Ni1 O2 C31 O1 -5.5(3) .
Ni1 O2 C31 C32 172.9(3) .
Ni1 O1 C31 O2 5.0(3) .
Ni1 O1 C31 C32 -173.3(3) .
N1 Ni1 C31 O2 4.0(3) .
N2 Ni1 C31 O2 166.5(2) .
O1 Ni1 C31 O2 -174.8(3) .
N4 Ni1 C31 O2 -108.7(2) .
N3 Ni1 C31 O2 109.6(2) .
O2 Ni1 C31 O1 174.8(3) .
N1 Ni1 C31 O1 178.79(17) .
N2 Ni1 C31 O1 -18.7(3) .
N4 Ni1 C31 O1 66.04(19) .
N3 Ni1 C31 O1 -75.59(19) .
O2 Ni1 C31 C32 -58(2) .
N1 Ni1 C31 C32 -54(2) .
N2 Ni1 C31 C32 108(2) .
O1 Ni1 C31 C32 127(2) .
N4 Ni1 C31 C32 -167(2) .
N3 Ni1 C31 C32 51(2) .
O2 C31 C32 C33 6.3(5) .
O1 C31 C32 C33 -175.3(3) .
Ni1 C31 C32 C33 61(2) .
C31 C32 C33 S1 -172.8(3) .
C34 S1 C33 C32 -73.4(4) .
C35' Cl2 C35 Cl3 -60.6(16) .
Cl3' Cl3' C35' Cl2 100(4) 3_656
C35 Cl2 C35' Cl3' 159(3) .
